data_1513940
loop_
_publ_author_name
'Gulevskaya, Anna V.'
'Tyaglivy, Alexander S.'
'Pozharskii, Alexander F.'
'Nelina-Nemtseva, Julia I'
'Steglenko, Dmitry V.'

_publ_section_title
;
 Heterocyclization of Enediynes Promoted by Sodium Azide: A Case of
 Ambiguity of X-ray Data and Structure Revision.
;
_journal_issue 6
_journal_name_full 'Organic letters'
_journal_page_first 1582
_journal_page_last 1585
_journal_paper_doi 10.1021/ol500125j
_journal_volume 16
_journal_year 2014
_chemical_formula_moiety 'C26 H19 N5'
_chemical_formula_sum 'C26 H19 N5'
_chemical_formula_weight 401.46
_chemical_name_systematic
; 
 ? 
;
_space_group_IT_number 2
_symmetry_cell_setting triclinic
_symmetry_space_group_name_Hall '-P 1'
_symmetry_space_group_name_H-M 'P -1'
_atom_sites_solution_hydrogens geom
_atom_sites_solution_primary direct
_atom_sites_solution_secondary difmap
_audit_creation_method SHELXL-97
_cell_angle_alpha 71.386(2)
_cell_angle_beta 80.108(2)
_cell_angle_gamma 80.498(3)
_cell_formula_units_Z 2
_cell_length_a 8.4418(11)
_cell_length_b 10.0416(12)
_cell_length_c 12.6007(15)
_cell_measurement_reflns_used 341
_cell_measurement_temperature 100(2)
_cell_measurement_theta_max 29
_cell_measurement_theta_min 3
_cell_volume 990.2(2)
_computing_cell_refinement 'Bruker SAINT'
_computing_data_collection 'Bruker APEX II'
_computing_data_reduction 'Bruker SAINT'
_computing_molecular_graphics 'Bruker SHELXTL'
_computing_publication_material 'Bruker SHELXTL'
_computing_structure_refinement 'SHELXL-97 (Sheldrick, 1997)'
_computing_structure_solution 'SHELXS-97 (Sheldrick, 1997)'
_diffrn_ambient_temperature 100(2)
_diffrn_measured_fraction_theta_full 0.991
_diffrn_measured_fraction_theta_max 0.991
_diffrn_measurement_device_type 'Bruker APEX II CCD area detector''
_diffrn_measurement_method 'omega scans'
_diffrn_radiation_monochromator graphite
_diffrn_radiation_source 'fine-focus sealed tube'
_diffrn_radiation_type MoK\a
_diffrn_radiation_wavelength 0.71073
_diffrn_reflns_av_R_equivalents 0.0220
_diffrn_reflns_av_sigmaI/netI 0.0276
_diffrn_reflns_limit_h_max 11
_diffrn_reflns_limit_h_min -11
_diffrn_reflns_limit_k_max 13
_diffrn_reflns_limit_k_min -13
_diffrn_reflns_limit_l_max 17
_diffrn_reflns_limit_l_min -17
_diffrn_reflns_number 11771
_diffrn_reflns_theta_full 29.00
_diffrn_reflns_theta_max 29.00
_diffrn_reflns_theta_min 1.72
_exptl_absorpt_coefficient_mu 0.083
_exptl_absorpt_correction_T_max 0.980
_exptl_absorpt_correction_T_min 0.960
_exptl_absorpt_correction_type multi-scan
_exptl_absorpt_process_details SADABS
_exptl_crystal_colour yellow
_exptl_crystal_density_diffrn 1.346
_exptl_crystal_density_method 'not measured'
_exptl_crystal_description plate
_exptl_crystal_F_000 420
_exptl_crystal_size_max 0.50
_exptl_crystal_size_mid 0.35
_exptl_crystal_size_min 0.25
_refine_diff_density_max 0.395
_refine_diff_density_min -0.382
_refine_diff_density_rms 0.053
_refine_ls_extinction_method none
_refine_ls_goodness_of_fit_ref 1.019
_refine_ls_hydrogen_treatment constr
_refine_ls_matrix_type full
_refine_ls_number_parameters 280
_refine_ls_number_reflns 5228
_refine_ls_number_restraints 0
_refine_ls_restrained_S_all 1.019
_refine_ls_R_factor_all 0.0584
_refine_ls_R_factor_gt 0.0465
_refine_ls_shift/su_max 0.000
_refine_ls_shift/su_mean 0.000
_refine_ls_structure_factor_coef Fsqd
_refine_ls_weighting_details 'calc w=1/[\s^2^(Fo^2^)+(0.0236P)^2^+0.7581P] where P=(Fo^2^+2Fc^2^)/3'
_refine_ls_weighting_scheme calc
_refine_ls_wR_factor_gt 0.0977
_refine_ls_wR_factor_ref 0.1038
_reflns_number_gt 4184
_reflns_number_total 5228
_reflns_threshold_expression I>2\s(I)
_cod_data_source_file ol500125j_si_003.cif
_cod_data_source_block p-1
_cod_depositor_comments
;
The following automatic conversions were performed:

'_symmetry_cell_setting' value 'Triclinic' changed to 'triclinic'
according to
/usr/data/users/saulius/crontab/automatic-downloads/current/ACS/lib/dictionaries/cif_core.dic
dictionary named 'cif_core.dic' version 2.4.2 from 2011-04-26.

Automatic conversion script
Id: cif_fix_values 2281 2013-09-26 08:29:07Z andrius 
;
_cod_original_cell_volume 990.3(2)
_cod_database_code 1513940

loop_
_symmetry_equiv_pos_as_xyz
'x, y, z'
'-x, -y, -z'

loop_
_atom_site_label
_atom_site_type_symbol
_atom_site_fract_x
_atom_site_fract_y
_atom_site_fract_z
_atom_site_U_iso_or_equiv
_atom_site_adp_type
_atom_site_occupancy
_atom_site_symmetry_multiplicity
_atom_site_calc_flag
_atom_site_refinement_flags
N1 N 0.85862(13) 0.80610(11) 0.16741(9) 0.0180(2) Uani 1 1 d .
N2 N 0.84867(14) 0.93023(11) -0.06828(10) 0.0188(2) Uani 1 1 d .
N3 N 0.55788(13) 1.16971(11) 0.05155(9) 0.0163(2) Uani 1 1 d .
N4 N 0.45643(14) 1.28573(11) 0.00439(10) 0.0191(2) Uani 1 1 d .
N5 N 0.48369(14) 1.30794(12) -0.10477(10) 0.0197(2) Uani 1 1 d .
C1 C 0.56260(15) 1.11194(13) 0.16838(11) 0.0163(2) Uani 1 1 d .
C2 C 0.66406(15) 0.99208(13) 0.20321(11) 0.0172(2) Uani 1 1 d .
H2A H 0.6700 0.9518 0.2801 0.021 Uiso 1 1 calc R
C3 C 0.76316(15) 0.92455(13) 0.12579(11) 0.0161(2) Uani 1 1 d .
C4 C 0.95191(15) 0.74700(13) 0.09119(11) 0.0181(3) Uani 1 1 d .
C5 C 1.05855(16) 0.62152(14) 0.12961(13) 0.0222(3) Uani 1 1 d .
H5A H 1.0635 0.5797 0.2065 0.027 Uiso 1 1 calc R
C6 C 1.15384(16) 0.56252(15) 0.05318(13) 0.0243(3) Uani 1 1 d .
H6A H 1.2237 0.4805 0.0787 0.029 Uiso 1 1 calc R
C7 C 1.14806(17) 0.62378(15) -0.06379(13) 0.0241(3) Uani 1 1 d .
H7A H 1.2134 0.5814 -0.1143 0.029 Uiso 1 1 calc R
C8 C 1.04719(17) 0.74501(15) -0.10374(12) 0.0233(3) Uani 1 1 d .
H8A H 1.0447 0.7851 -0.1810 0.028 Uiso 1 1 calc R
C9 C 0.94659(16) 0.80912(13) -0.02684(11) 0.0186(3) Uani 1 1 d .
C10 C 0.75873(15) 0.98703(13) 0.00673(11) 0.0162(2) Uani 1 1 d .
C11 C 0.65082(15) 1.11649(13) -0.03025(11) 0.0161(2) Uani 1 1 d .
C12 C 0.60180(16) 1.20831(13) -0.13134(11) 0.0177(3) Uani 1 1 d .
C13 C 0.65298(16) 1.21769(13) -0.25073(11) 0.0185(3) Uani 1 1 d .
C14 C 0.54571(17) 1.29058(14) -0.32993(12) 0.0203(3) Uani 1 1 d .
H14A H 0.4425 1.3276 -0.3056 0.024 Uiso 1 1 calc R
C15 C 0.59264(18) 1.30761(14) -0.44392(12) 0.0229(3) Uani 1 1 d .
H15A H 0.5208 1.3574 -0.4953 0.028 Uiso 1 1 calc R
C16 C 0.74567(18) 1.25150(15) -0.48328(12) 0.0233(3) Uani 1 1 d .
C17 C 0.85037(17) 1.17931(15) -0.40431(12) 0.0235(3) Uani 1 1 d .
H17A H 0.9526 1.1406 -0.4287 0.028 Uiso 1 1 calc R
C18 C 0.80669(16) 1.16332(14) -0.29008(12) 0.0212(3) Uani 1 1 d .
H18A H 0.8803 1.1161 -0.2394 0.025 Uiso 1 1 calc R
C19 C 0.7955(2) 1.2691(2) -0.60728(13) 0.0349(4) Uani 1 1 d .
H19A H 0.9041 1.2243 -0.6185 0.052 Uiso 1 1 calc R
H19B H 0.7910 1.3681 -0.6482 0.052 Uiso 1 1 calc R
H19C H 0.7234 1.2262 -0.6341 0.052 Uiso 1 1 calc R
C20 C 0.46031(15) 1.18208(13) 0.24708(11) 0.0168(2) Uani 1 1 d .
C21 C 0.39170(16) 1.09722(14) 0.35032(12) 0.0204(3) Uani 1 1 d .
H21A H 0.4057 0.9994 0.3655 0.024 Uiso 1 1 calc R
C22 C 0.30280(17) 1.15716(14) 0.43057(12) 0.0219(3) Uani 1 1 d .
H22A H 0.2584 1.0990 0.4990 0.026 Uiso 1 1 calc R
C23 C 0.27919(16) 1.30386(14) 0.40969(12) 0.0206(3) Uani 1 1 d .
C24 C 0.34890(16) 1.38753(14) 0.30692(12) 0.0204(3) Uani 1 1 d .
H24A H 0.3351 1.4853 0.2920 0.025 Uiso 1 1 calc R
C25 C 0.43830(16) 1.32910(13) 0.22620(12) 0.0187(3) Uani 1 1 d .
H25A H 0.4837 1.3875 0.1582 0.022 Uiso 1 1 calc R
C26 C 0.18121(18) 1.37058(16) 0.49565(14) 0.0279(3) Uani 1 1 d .
H26A H 0.1780 1.4716 0.4666 0.042 Uiso 1 1 calc R
H26B H 0.2303 1.3373 0.5641 0.042 Uiso 1 1 calc R
H26C H 0.0730 1.3452 0.5109 0.042 Uiso 1 1 calc R

loop_
_atom_site_aniso_label
_atom_site_aniso_U_11
_atom_site_aniso_U_22
_atom_site_aniso_U_33
_atom_site_aniso_U_23
_atom_site_aniso_U_13
_atom_site_aniso_U_12
N1 0.0172(5) 0.0154(5) 0.0213(6) -0.0051(4) -0.0045(4) -0.0004(4)
N2 0.0198(5) 0.0155(5) 0.0204(6) -0.0053(4) -0.0014(4) -0.0016(4)
N3 0.0162(5) 0.0127(5) 0.0196(5) -0.0045(4) -0.0035(4) -0.0005(4)
N4 0.0192(5) 0.0142(5) 0.0229(6) -0.0039(4) -0.0068(4) 0.0018(4)
N5 0.0210(5) 0.0166(5) 0.0218(6) -0.0056(4) -0.0056(4) -0.0008(4)
C1 0.0172(6) 0.0142(6) 0.0182(6) -0.0049(5) -0.0025(5) -0.0030(5)
C2 0.0190(6) 0.0155(6) 0.0168(6) -0.0038(5) -0.0031(5) -0.0021(5)
C3 0.0153(6) 0.0138(5) 0.0192(6) -0.0044(5) -0.0031(5) -0.0024(4)
C4 0.0156(6) 0.0156(6) 0.0244(7) -0.0069(5) -0.0038(5) -0.0018(5)
C5 0.0203(6) 0.0182(6) 0.0284(7) -0.0067(5) -0.0075(5) 0.0009(5)
C6 0.0174(6) 0.0189(6) 0.0383(8) -0.0113(6) -0.0070(6) 0.0020(5)
C7 0.0189(6) 0.0228(7) 0.0326(8) -0.0138(6) 0.0016(5) -0.0020(5)
C8 0.0231(7) 0.0212(6) 0.0252(7) -0.0090(5) 0.0014(5) -0.0019(5)
C9 0.0173(6) 0.0157(6) 0.0234(7) -0.0071(5) -0.0008(5) -0.0029(5)
C10 0.0161(6) 0.0136(5) 0.0190(6) -0.0038(5) -0.0031(5) -0.0037(4)
C11 0.0163(6) 0.0140(5) 0.0184(6) -0.0047(5) -0.0027(5) -0.0030(4)
C12 0.0183(6) 0.0144(6) 0.0209(6) -0.0037(5) -0.0055(5) -0.0033(5)
C13 0.0216(6) 0.0146(6) 0.0202(6) -0.0041(5) -0.0050(5) -0.0047(5)
C14 0.0227(6) 0.0160(6) 0.0231(7) -0.0046(5) -0.0065(5) -0.0033(5)
C15 0.0278(7) 0.0202(6) 0.0221(7) -0.0033(5) -0.0100(5) -0.0056(5)
C16 0.0284(7) 0.0237(7) 0.0195(7) -0.0048(5) -0.0031(5) -0.0108(6)
C17 0.0210(7) 0.0256(7) 0.0239(7) -0.0066(6) -0.0015(5) -0.0062(5)
C18 0.0201(6) 0.0217(6) 0.0215(7) -0.0034(5) -0.0052(5) -0.0051(5)
C19 0.0374(9) 0.0474(10) 0.0205(7) -0.0091(7) -0.0036(6) -0.0092(7)
C20 0.0165(6) 0.0152(6) 0.0203(6) -0.0071(5) -0.0041(5) -0.0003(5)
C21 0.0222(6) 0.0141(6) 0.0249(7) -0.0068(5) -0.0008(5) -0.0023(5)
C22 0.0221(7) 0.0181(6) 0.0242(7) -0.0067(5) 0.0018(5) -0.0030(5)
C23 0.0160(6) 0.0201(6) 0.0289(7) -0.0126(5) -0.0032(5) 0.0000(5)
C24 0.0201(6) 0.0139(6) 0.0296(7) -0.0089(5) -0.0075(5) 0.0010(5)
C25 0.0189(6) 0.0146(6) 0.0228(6) -0.0046(5) -0.0055(5) -0.0016(5)
C26 0.0234(7) 0.0246(7) 0.0395(9) -0.0188(6) 0.0031(6) -0.0019(6)

loop_
_atom_type_symbol
_atom_type_description
_atom_type_scat_dispersion_real
_atom_type_scat_dispersion_imag
_atom_type_scat_source
C C 0.0033 0.0016 'International Tables Vol C Tables 4.2.6.8 and 6.1.1.4'
H H 0.0000 0.0000 'International Tables Vol C Tables 4.2.6.8 and 6.1.1.4'
N N 0.0061 0.0033 'International Tables Vol C Tables 4.2.6.8 and 6.1.1.4'

loop_
_geom_angle_atom_site_label_1
_geom_angle_atom_site_label_2
_geom_angle_atom_site_label_3
_geom_angle
C3 N1 C4 116.51(11)
C10 N2 C9 116.55(11)
N4 N3 C11 110.83(11)
N4 N3 C1 123.66(11)
C11 N3 C1 125.49(11)
N5 N4 N3 106.95(10)
N4 N5 C12 110.68(11)
C2 C1 N3 116.98(11)
C2 C1 C20 122.88(12)
N3 C1 C20 120.13(11)
C1 C2 C3 122.43(12)
C1 C2 H2A 118.8
C3 C2 H2A 118.8
N1 C3 C10 121.93(12)
N1 C3 C2 118.48(12)
C10 C3 C2 119.58(11)
N1 C4 C5 119.54(12)
N1 C4 C9 121.34(12)
C5 C4 C9 119.12(12)
C6 C5 C4 119.74(14)
C6 C5 H5A 120.1
C4 C5 H5A 120.1
C5 C6 C7 121.14(13)
C5 C6 H6A 119.4
C7 C6 H6A 119.4
C8 C7 C6 120.65(13)
C8 C7 H7A 119.7
C6 C7 H7A 119.7
C7 C8 C9 119.73(14)
C7 C8 H8A 120.1
C9 C8 H8A 120.1
N2 C9 C8 118.80(12)
N2 C9 C4 121.57(12)
C8 C9 C4 119.62(12)
N2 C10 C3 122.10(11)
N2 C10 C11 120.16(12)
C3 C10 C11 117.74(11)
N3 C11 C12 104.05(11)
N3 C11 C10 117.72(11)
C12 C11 C10 138.13(12)
N5 C12 C11 107.48(11)
N5 C12 C13 118.89(11)
C11 C12 C13 133.62(12)
C18 C13 C14 118.27(13)
C18 C13 C12 122.85(12)
C14 C13 C12 118.81(12)
C15 C14 C13 120.46(13)
C15 C14 H14A 119.8
C13 C14 H14A 119.8
C14 C15 C16 121.34(13)
C14 C15 H15A 119.3
C16 C15 H15A 119.3
C17 C16 C15 117.70(13)
C17 C16 C19 121.17(14)
C15 C16 C19 121.13(13)
C18 C17 C16 121.82(14)
C18 C17 H17A 119.1
C16 C17 H17A 119.1
C17 C18 C13 120.40(13)
C17 C18 H18A 119.8
C13 C18 H18A 119.8
C16 C19 H19A 109.5
C16 C19 H19B 109.5
H19A C19 H19B 109.5
C16 C19 H19C 109.5
H19A C19 H19C 109.5
H19B C19 H19C 109.5
C21 C20 C25 118.68(12)
C21 C20 C1 118.25(11)
C25 C20 C1 122.92(12)
C22 C21 C20 120.77(12)
C22 C21 H21A 119.6
C20 C21 H21A 119.6
C21 C22 C23 120.76(13)
C21 C22 H22A 119.6
C23 C22 H22A 119.6
C24 C23 C22 118.07(12)
C24 C23 C26 120.60(12)
C22 C23 C26 121.33(13)
C25 C24 C23 121.77(12)
C25 C24 H24A 119.1
C23 C24 H24A 119.1
C24 C25 C20 119.95(13)
C24 C25 H25A 120.0
C20 C25 H25A 120.0
C23 C26 H26A 109.5
C23 C26 H26B 109.5
H26A C26 H26B 109.5
C23 C26 H26C 109.5
H26A C26 H26C 109.5
H26B C26 H26C 109.5

loop_
_geom_bond_atom_site_label_1
_geom_bond_atom_site_label_2
_geom_bond_distance
N1 C3 1.3303(16)
N1 C4 1.3581(17)
N2 C10 1.3228(17)
N2 C9 1.3586(17)
N3 N4 1.3592(14)
N3 C11 1.3780(16)
N3 C1 1.4045(17)
N4 N5 1.3065(16)
N5 C12 1.3700(17)
C1 C2 1.3515(17)
C1 C20 1.4751(17)
C2 C3 1.4374(18)
C2 H2A 0.9300
C3 C10 1.4340(18)
C4 C5 1.4207(18)
C4 C9 1.4228(19)
C5 C6 1.366(2)
C5 H5A 0.9300
C6 C7 1.410(2)
C6 H6A 0.9300
C7 C8 1.369(2)
C7 H7A 0.9300
C8 C9 1.4176(18)
C8 H8A 0.9300
C10 C11 1.4509(17)
C11 C12 1.3962(17)
C12 C13 1.4692(19)
C13 C18 1.3947(19)
C13 C14 1.4061(18)
C14 C15 1.385(2)
C14 H14A 0.9300
C15 C16 1.396(2)
C15 H15A 0.9300
C16 C17 1.388(2)
C16 C19 1.507(2)
C17 C18 1.387(2)
C17 H17A 0.9300
C18 H18A 0.9300
C19 H19A 0.9600
C19 H19B 0.9600
C19 H19C 0.9600
C20 C21 1.3965(18)
C20 C25 1.4005(17)
C21 C22 1.3881(19)
C21 H21A 0.9300
C22 C23 1.3973(18)
C22 H22A 0.9300
C23 C24 1.391(2)
C23 C26 1.5096(19)
C24 C25 1.3855(19)
C24 H24A 0.9300
C25 H25A 0.9300
C26 H26A 0.9600
C26 H26B 0.9600
C26 H26C 0.9600

loop_
_geom_torsion_atom_site_label_1
_geom_torsion_atom_site_label_2
_geom_torsion_atom_site_label_3
_geom_torsion_atom_site_label_4
_geom_torsion
C11 N3 N4 N5 -0.55(14)
C1 N3 N4 N5 -179.24(11)
N3 N4 N5 C12 0.09(14)
N4 N3 C1 C2 176.74(12)
C11 N3 C1 C2 -1.77(18)
N4 N3 C1 C20 -3.53(18)
C11 N3 C1 C20 177.96(11)
N3 C1 C2 C3 -0.31(18)
C20 C1 C2 C3 179.97(12)
C4 N1 C3 C10 -0.06(18)
C4 N1 C3 C2 -179.06(11)
C1 C2 C3 N1 -179.41(12)
C1 C2 C3 C10 1.57(19)
C3 N1 C4 C5 179.07(12)
C3 N1 C4 C9 -0.19(18)
N1 C4 C5 C6 -179.33(12)
C9 C4 C5 C6 -0.05(19)
C4 C5 C6 C7 -0.2(2)
C5 C6 C7 C8 0.5(2)
C6 C7 C8 C9 -0.5(2)
C10 N2 C9 C8 -179.13(12)
C10 N2 C9 C4 -0.07(18)
C7 C8 C9 N2 179.29(13)
C7 C8 C9 C4 0.2(2)
N1 C4 C9 N2 0.27(19)
C5 C4 C9 N2 -178.99(12)
N1 C4 C9 C8 179.32(12)
C5 C4 C9 C8 0.05(19)
C9 N2 C10 C3 -0.18(18)
C9 N2 C10 C11 179.94(11)
N1 C3 C10 N2 0.26(19)
C2 C3 C10 N2 179.25(12)
N1 C3 C10 C11 -179.86(11)
C2 C3 C10 C11 -0.87(17)
N4 N3 C11 C12 0.76(13)
C1 N3 C11 C12 179.43(11)
N4 N3 C11 C10 -176.27(10)
C1 N3 C11 C10 2.40(18)
N2 C10 C11 N3 178.91(11)
C3 C10 C11 N3 -0.97(17)
N2 C10 C11 C12 3.2(2)
C3 C10 C11 C12 -176.65(14)
N4 N5 C12 C11 0.39(14)
N4 N5 C12 C13 -178.33(11)
N3 C11 C12 N5 -0.68(13)
C10 C11 C12 N5 175.37(14)
N3 C11 C12 C13 177.77(13)
C10 C11 C12 C13 -6.2(3)
N5 C12 C13 C18 153.52(12)
C11 C12 C13 C18 -24.8(2)
N5 C12 C13 C14 -23.25(18)
C11 C12 C13 C14 158.44(14)
C18 C13 C14 C15 -0.10(19)
C12 C13 C14 C15 176.83(12)
C13 C14 C15 C16 1.0(2)
C14 C15 C16 C17 -0.8(2)
C14 C15 C16 C19 179.41(14)
C15 C16 C17 C18 -0.4(2)
C19 C16 C17 C18 179.43(14)
C16 C17 C18 C13 1.3(2)
C14 C13 C18 C17 -1.04(19)
C12 C13 C18 C17 -177.84(12)
C2 C1 C20 C21 -37.42(18)
N3 C1 C20 C21 142.86(12)
C2 C1 C20 C25 138.04(14)
N3 C1 C20 C25 -41.68(18)
C25 C20 C21 C22 0.3(2)
C1 C20 C21 C22 175.94(12)
C20 C21 C22 C23 0.3(2)
C21 C22 C23 C24 -0.7(2)
C21 C22 C23 C26 179.30(13)
C22 C23 C24 C25 0.6(2)
C26 C23 C24 C25 -179.48(13)
C23 C24 C25 C20 0.0(2)
C21 C20 C25 C24 -0.47(19)
C1 C20 C25 C24 -175.91(12)
